data_2008161
loop_
_publ_author_name
'Ralf Hauptmann'
'J\"org Schneider'
'Martin K\"ockerling'
'Gerald Henkel'

_publ_section_title
;
 Bis(tetramethylammonium)
 tetra-\m~3~-sulfido-tetrakis[(2,2-dimethylpropanethiolato-<i>S</i>)iron]:
 a heterocubane complex anion with crystallographically imposed
 \/overline{4}2<i>m</i> symmetry
;
_journal_issue 2
_journal_name_full 'Acta Crystallographica Section C'
_journal_page_first 190
_journal_page_last 192
_journal_paper_doi 10.1107/S0108270198011718
_journal_volume 55
_journal_year 1999
_chemical_formula_iupac '(C4 H12 N)2 [Fe4 S4 (C5 H11 S)4]'
_chemical_formula_moiety 'C28 H68 Fe4 N2 S8'
_chemical_formula_sum 'C28 H68 Fe4 N2 S8'
_chemical_formula_weight 912.72
_chemical_name_systematic
;
Bis(tetramethylammonium)tetra-\m~3~-sulfido-tetrakis
[(2,2-dimethylpropanethiolato-S)iron(III)]
;
_space_group_IT_number 121
_symmetry_cell_setting tetragonal
_symmetry_space_group_name_Hall 'I -4 2'
_symmetry_space_group_name_H-M 'I -4 2 m'
_atom_type_scat_source 'International Tables for Crystallography (Vol. C)'
_audit_creation_method 'ct.exe (M. K\"ockerling, 1996)'
_cell_angle_alpha 90.00
_cell_angle_beta 90.00
_cell_angle_gamma 90.00
_cell_formula_units_Z 2
_cell_length_a 11.4950(10)
_cell_length_b 11.4950(10)
_cell_length_c 19.134(3)
_cell_measurement_reflns_used 18
_cell_measurement_temperature 150
_cell_measurement_theta_max 20
_cell_measurement_theta_min 10
_cell_volume 2528.3(5)
_computing_cell_refinement 'P3 Diffractometer Control Program'
_computing_data_collection 'P3 Diffractometer Control Program (Siemens, 1990)'
_computing_data_reduction 'XDISK (Siemens, 1989)'
_computing_molecular_graphics SHELXTL-Plus
_computing_publication_material SHELXL93
_computing_structure_refinement SHELXL93
_computing_structure_solution SHELXTL-Plus
_diffrn_ambient_temperature 150
_diffrn_measurement_device_type 'Siemens P4RA'
_diffrn_measurement_method '\w scans'
_diffrn_radiation_monochromator graphite
_diffrn_radiation_source 'fine-focus sealed tube'
_diffrn_radiation_type MoK\a
_diffrn_radiation_wavelength 0.71073
_diffrn_reflns_av_R_equivalents 0.035
_diffrn_reflns_limit_h_max 14
_diffrn_reflns_limit_h_min 0
_diffrn_reflns_limit_k_max 14
_diffrn_reflns_limit_k_min 0
_diffrn_reflns_limit_l_max 24
_diffrn_reflns_limit_l_min 0
_diffrn_reflns_number 1571
_diffrn_reflns_theta_max 27
_diffrn_standards_decay_% 0.00
_diffrn_standards_interval_count 98
_diffrn_standards_number 2
_exptl_absorpt_coefficient_mu 1.473
_exptl_absorpt_correction_T_max 0.767
_exptl_absorpt_correction_T_min 0.550
_exptl_absorpt_correction_type '\y scan'
_exptl_absorpt_process_details 'SHELXTL-Plus (Sheldrick, 1990)'
_exptl_crystal_colour black
_exptl_crystal_density_diffrn 1.199
_exptl_crystal_density_method 'not measured'
_exptl_crystal_description Block
_exptl_crystal_F_000 964
_exptl_crystal_size_max 0.57
_exptl_crystal_size_mid 0.28
_exptl_crystal_size_min 0.18
_refine_diff_density_max 0.779
_refine_diff_density_min -0.777
_refine_ls_goodness_of_fit_obs 1.167
_refine_ls_hydrogen_treatment 'H atoms: see below'
_refine_ls_matrix_type full
_refine_ls_number_parameters 59
_refine_ls_number_reflns 841
_refine_ls_R_factor_gt 0.055
_refine_ls_shift/esd_max 0.000
_refine_ls_structure_factor_coef Fsqd
_refine_ls_weighting_details 'w = 1/[\s^2^(Fo^2^)+(0.0995P)^2^+2.0754P] where P=(Fo^2^+2Fc^2^)/3'
_refine_ls_weighting_scheme calc
_refine_ls_wR_factor_ref 0.151
_reflns_number_gt 806
_reflns_number_total 841
_reflns_threshold_expression F>4\s(F)
_cod_data_source_file jz1305.cif
_cod_data_source_block Ralf01
_cod_depositor_comments
;
The following automatic conversions were performed:

'_refine_ls_weighting_scheme' value 'calc w =
1/[\s^2^(Fo^2^)+(0.0995P)^2^+2.0754P] where P=(Fo^2^+2Fc^2^)/3' was
changed to 'calc'. New tag '_refine_ls_weighting_details' was
created. The value of the new tag was set to 'w =
1/[\s^2^(Fo^2^)+(0.0995P)^2^+2.0754P] where P=(Fo^2^+2Fc^2^)/3'.

Automatic conversion script
Id: cif_fix_values 3143 2015-03-26 13:38:13Z robertas 
;
_cod_database_code 2008161

loop_
_symmetry_equiv_pos_as_xyz
'x, y, z'
'-x, -y, z'
'y, -x, -z'
'-y, x, -z'
'-x, y, -z'
'x, -y, -z'
'-y, -x, z'
'y, x, z'
'x+1/2, y+1/2, z+1/2'
'-x+1/2, -y+1/2, z+1/2'
'y+1/2, -x+1/2, -z+1/2'
'-y+1/2, x+1/2, -z+1/2'
'-x+1/2, y+1/2, -z+1/2'
'x+1/2, -y+1/2, -z+1/2'
'-y+1/2, -x+1/2, z+1/2'
'y+1/2, x+1/2, z+1/2'

loop_
_atom_site_label
_atom_site_fract_x
_atom_site_fract_y
_atom_site_fract_z
_atom_site_U_iso_or_equiv
_atom_site_adp_type
_atom_site_type_symbol
Fe 0.08442(6) 0.08442 0.04928(5) 0.0378(4) Uani Fe
S1 0.1110(1) 0.1110 -0.0659(1) 0.0472(5) Uani S
S2 0.1972(2) 0.1972 0.1160(2) 0.0910(10) Uani S
C1 0.1477(7) 0.1477 0.2046(6) 0.068(3) Uani C
H1A 0.1612(7) 0.0656 0.2090(6) 0.128(17) Uiso H
H1B 0.0656(7) 0.1612 0.2090(6) 0.128(17) Uiso H
C2 0.2080(7) 0.2080 0.2646(6) 0.065(3) Uani C
C3 0.187(1) 0.3391(9) 0.2624(6) 0.095(3) Uani C
H3A 0.214(1) 0.37420(10) 0.2199(6) 0.128(17) Uiso H
H3B 0.105(1) 0.35020(10) 0.2667(6) 0.128(17) Uiso H
H3C 0.226(1) 0.37450(10) 0.3015(6) 0.128(17) Uiso H
C4 0.159(1) 0.159 0.3327(7) 0.090(4) Uani C
H4A 0.173(1) 0.07690(10) 0.3356(7) 0.128(17) Uiso H
H4B 0.198(1) 0.198 0.3705(7) 0.128(17) Uiso H
H4C 0.077(1) 0.17340(10) 0.3357(7) 0.128(17) Uiso H
N 0.5 0 0.5 0.079(4) Uani N
C5 0.430(2) 0.07750(10) 0.4569(8) 0.136(6) Uani C
H5A 0.384(2) 0.12750(10) 0.4862(8) 0.128(17) Uiso H
H5B 0.480(2) 0.12390(10) 0.4280(8) 0.128(17) Uiso H
H5C 0.380(2) 0.03170(10) 0.4280(8) 0.128(17) Uiso H

loop_
_atom_site_aniso_label
_atom_site_aniso_U_11
_atom_site_aniso_U_22
_atom_site_aniso_U_33
_atom_site_aniso_U_12
_atom_site_aniso_U_13
_atom_site_aniso_U_23
Fe 0.0439(4) 0.0439(4) 0.0258(5) -0.0072(4) -0.0036(3) -0.0036(3)
S1 0.0535(7) 0.0535(7) 0.0348(9) -0.0083(8) 0.0100(5) 0.0100(5)
S2 0.104(2) 0.104(2) 0.0629(15) -0.051(2) -0.0200(9) -0.0200(9)
C1 0.074(4) 0.074(4) 0.055(6) -0.017(5) -0.011(3) -0.011(3)
C2 0.070(4) 0.070(4) 0.055(5) -0.004(5) -0.015(3) -0.015(3)
C3 0.131(9) 0.076(6) 0.077(6) -0.009(6) -0.030(6) -0.027(5)
C4 0.107(7) 0.107(7) 0.056(6) -0.018(8) -0.014(5) -0.014(5)
N 0.109(11) 0.046(6) 0.081(9) 0 0 0
C5 0.174(14) 0.089(8) 0.144(12) 0.026(8) -0.002(11) 0.056(8)

loop_
_geom_angle_atom_site_label_1
_geom_angle_atom_site_label_2
_geom_angle_atom_site_label_3
_geom_angle_site_symmetry_1
_geom_angle_site_symmetry_3
_geom_angle
_geom_angle_publ_flag
S2 Fe S1 . . 113.79(12) yes
S2 Fe S1 . 4 114.37(6) yes
S1 Fe S1 . 4 104.57(5) yes
S2 Fe S1 . 3 114.37(6) no
S1 Fe S1 . 3 104.57(5) no
S1 Fe S1 4 3 104.02(9) yes
S2 Fe Fe . 3 144.53(5) no
S1 Fe Fe . 3 54.09(5) no
S1 Fe Fe 4 3 101.09(4) no
S1 Fe Fe 3 3 52.63(5) no
S2 Fe Fe . 4 144.53(5) no
S1 Fe Fe . 4 54.09(5) no
S1 Fe Fe 4 4 52.63(5) no
S1 Fe Fe 3 4 101.09(4) no
Fe Fe Fe 3 4 60.95(4) no
S2 Fe Fe . 2 145.14(9) no
S1 Fe Fe . 2 101.07(6) no
S1 Fe Fe 4 2 53.15(4) no
S1 Fe Fe 3 2 53.15(4) no
Fe Fe Fe 3 2 59.53(2) no
Fe Fe Fe 4 2 59.53(2) no
Fe S1 Fe . 4 73.28(6) yes
Fe S1 Fe . 3 73.28(6) no
Fe S1 Fe 4 3 73.69(8) yes
C1 S2 Fe . . 99.5(3) yes
C2 C1 S2 . . 114.1(8) no
C1 C2 C3 . 8 111.1(7) no
C1 C2 C3 . . 111.1(7) no
C3 C2 C3 8 . 108.3(13) no
C1 C2 C4 . . 108.0(10) no
C3 C2 C4 8 . 109.2(8) no
C3 C2 C4 . . 109.2(8) no
C5 N C5 5_656 6_556 111.0(13) no
C5 N C5 5_656 2_655 113.0(13) no
C5 N C5 6_556 2_655 104.5(13) no
C5 N C5 5_656 . 104.5(13) no
C5 N C5 6_556 . 113.0(13) no
C5 N C5 2_655 . 111.0(13) no

loop_
_geom_bond_atom_site_label_1
_geom_bond_atom_site_label_2
_geom_bond_site_symmetry_2
_geom_bond_distance
_geom_bond_publ_flag
Fe S2 . 2.235(3) yes
Fe S1 . 2.246(2) yes
Fe S1 4 2.289(2) yes
Fe S1 3 2.289(2) no
Fe Fe 3 2.706(2) yes
Fe Fe 4 2.706(2) no
Fe Fe 2 2.745(2) yes
S1 Fe 4 2.289(2) no
S1 Fe 3 2.289(2) no
S2 C1 . 1.877(12) yes
C1 C2 . 1.509(14) no
C2 C3 8 1.526(12) no
C2 C3 . 1.526(12) no
C2 C4 . 1.53(2) no
N C5 5_656 1.456(12) no
N C5 6_556 1.456(12) no
N C5 2_655 1.456(12) no
N C5 . 1.456(12) no
